data_7158341
loop_
_publ_author_name
'Petropavlovskikh, Dmitry A.'
'Vorobyeva, Daria V.'
'Godovikov, Ivan A.'
'Nefedov, Sergey E.'
'Filippov, Oleg A.'
'Osipov, Sergey N.'

_publ_section_title
;
 Lossen rearrangement by Rh(III)-catalyzed C-H activation/annulation of
 aryl hydroxamates with alkynes: access to quinolone-containing amino acid
 derivatives.
;
_journal_issue 43
_journal_name_full 'Organic &amp; biomolecular chemistry'
_journal_page_first 9421
_journal_page_last 9426
_journal_paper_doi 10.1039/d1ob01711j
_journal_volume 19
_journal_year 2021
_chemical_formula_sum 'C27 H21 F3 N2 O5'
_chemical_formula_weight 510.46
_space_group_crystal_system orthorhombic
_space_group_IT_number 61
_space_group_name_Hall '-P 2ac 2ab'
_space_group_name_H-M_alt 'P b c a'
_atom_sites_solution_hydrogens mixed
_audit_creation_method SHELXL-2014/7
_audit_update_record
;
2021-07-20 deposited with the CCDC.	2021-10-12 downloaded from the CCDC.
;
_cell_angle_alpha 90
_cell_angle_beta 90
_cell_angle_gamma 90
_cell_formula_units_Z 8
_cell_length_a 15.718(2)
_cell_length_b 13.4294(19)
_cell_length_c 24.950(3)
_cell_measurement_reflns_used 1565
_cell_measurement_temperature 150(2)
_cell_measurement_theta_max 27.32
_cell_measurement_theta_min 3.00
_cell_volume 5266.5(12)
_computing_structure_refinement 'SHELXL-2014/7 (Sheldrick, 2014)'
_diffrn_ambient_temperature 150(2)
_diffrn_measured_fraction_theta_full 0.991
_diffrn_measured_fraction_theta_max 0.991
_diffrn_measurement_device_type 'Bruker APEX-II CCD'
_diffrn_measurement_method '\f and \w scans'
_diffrn_radiation_type MoK\a
_diffrn_radiation_wavelength 0.71073
_diffrn_reflns_av_R_equivalents 0.1312
_diffrn_reflns_av_unetI/netI 0.1125
_diffrn_reflns_Laue_measured_fraction_full 0.991
_diffrn_reflns_Laue_measured_fraction_max 0.991
_diffrn_reflns_limit_h_max 18
_diffrn_reflns_limit_h_min -18
_diffrn_reflns_limit_k_max 15
_diffrn_reflns_limit_k_min -13
_diffrn_reflns_limit_l_max 29
_diffrn_reflns_limit_l_min -29
_diffrn_reflns_number 22675
_diffrn_reflns_point_group_measured_fraction_full 0.991
_diffrn_reflns_point_group_measured_fraction_max 0.991
_diffrn_reflns_theta_full 24.999
_diffrn_reflns_theta_max 24.999
_diffrn_reflns_theta_min 2.155
_exptl_absorpt_coefficient_mu 0.103
_exptl_crystal_colour colourless
_exptl_crystal_density_diffrn 1.288
_exptl_crystal_description prizm
_exptl_crystal_F_000 2112
_exptl_crystal_size_max 0.180
_exptl_crystal_size_mid 0.160
_exptl_crystal_size_min 0.140
_refine_diff_density_max 0.861
_refine_diff_density_min -0.280
_refine_diff_density_rms 0.077
_refine_ls_extinction_coef 0.0114(15)
_refine_ls_extinction_expression Fc^*^=kFc[1+0.001xFc^2^\l^3^/sin(2\q)]^-1/4^
_refine_ls_extinction_method 'SHELXL-2014/7 (Sheldrick 2014'
_refine_ls_goodness_of_fit_ref 1.008
_refine_ls_hydrogen_treatment mixed
_refine_ls_matrix_type full
_refine_ls_number_parameters 399
_refine_ls_number_reflns 4597
_refine_ls_number_restraints 0
_refine_ls_restrained_S_all 1.008
_refine_ls_R_factor_all 0.1609
_refine_ls_R_factor_gt 0.0870
_refine_ls_shift/su_max 0.000
_refine_ls_shift/su_mean 0.000
_refine_ls_structure_factor_coef Fsqd
_refine_ls_weighting_details 'w=1/[\s^2^(Fo^2^)+(0.1311P)^2^+1.3632P] where P=(Fo^2^+2Fc^2^)/3'
_refine_ls_weighting_scheme calc
_refine_ls_wR_factor_gt 0.2044
_refine_ls_wR_factor_ref 0.2534
_reflns_Friedel_coverage 0.000
_reflns_number_gt 2363
_reflns_number_total 4597
_reflns_threshold_expression 'I > 2\s(I)'
_cod_data_source_file d1ob01711j2.cif
_cod_data_source_block snoorg2a
_cod_depositor_comments 'Adding full bibliography for 7158340--7158342.cif.'
_cod_original_cell_volume 5266.6(12)
_cod_database_code 7158341
_shelx_shelxl_version_number 2014/7
_shelx_space_group_comment
;
The symmetry employed for this shelxl refinement is uniquely defined
by the following loop, which should always be used as a source of
symmetry information in preference to the above space-group names.
They are only intended as comments.
;
_shelx_estimated_absorpt_t_min 0.982
_shelx_estimated_absorpt_t_max 0.986

loop_
_space_group_symop_operation_xyz
'x, y, z'
'-x+1/2, -y, z+1/2'
'-x, y+1/2, -z+1/2'
'x+1/2, -y+1/2, -z'
'-x, -y, -z'
'x-1/2, y, -z-1/2'
'x, -y-1/2, z-1/2'
'-x-1/2, y-1/2, z'

loop_
_atom_site_label
_atom_site_type_symbol
_atom_site_fract_x
_atom_site_fract_y
_atom_site_fract_z
_atom_site_U_iso_or_equiv
_atom_site_adp_type
_atom_site_occupancy
_atom_site_site_symmetry_order
_atom_site_calc_flag
_atom_site_refinement_flags_posn
_atom_site_refinement_flags_adp
_atom_site_refinement_flags_occupancy
_atom_site_disorder_assembly
_atom_site_disorder_group
F1 F 0.1446(2) 0.2639(2) 0.17483(12) 0.0558(10) Uani 1 1 d . . . . .
F2 F 0.0472(2) 0.1652(2) 0.20389(11) 0.0490(9) Uani 1 1 d . . . . .
F3 F 0.0434(2) 0.2176(2) 0.12331(12) 0.0535(9) Uani 1 1 d . . . . .
O1 O 0.2688(2) 0.0051(3) 0.16756(15) 0.0517(11) Uani 1 1 d . . . . .
O2 O 0.2159(2) 0.1089(3) 0.22965(13) 0.0470(10) Uani 1 1 d . . . . .
O3 O 0.3105(2) 0.2010(3) 0.13001(14) 0.0559(12) Uani 1 1 d . . . . .
O4 O 0.2731(3) 0.2195(3) 0.04209(14) 0.0673(14) Uani 1 1 d . . . . .
O5 O 0.0622(2) 0.0740(3) 0.03998(11) 0.0384(9) Uani 1 1 d . . . . .
N1 N 0.1937(3) 0.1267(3) 0.09402(15) 0.0384(11) Uani 1 1 d . . . . .
H1A H 0.1733 0.1060 0.0631 0.046 Uiso 1 1 calc R U . . .
N2 N -0.0073(2) -0.0629(3) 0.06406(15) 0.0250(9) Uani 1 1 d . . . . .
C1 C 0.0960(3) 0.1861(4) 0.16172(18) 0.0372(13) Uani 1 1 d . . . . .
C2 C 0.1482(3) 0.0959(4) 0.14248(17) 0.0318(12) Uani 1 1 d . . . . .
C3 C 0.2150(3) 0.0708(4) 0.1861(2) 0.0379(13) Uani 1 1 d . . . . .
C4 C 0.3415(5) -0.0084(7) 0.2016(4) 0.078(2) Uani 1 1 d . . . . .
H43 H 0.316(3) -0.041(4) 0.236(2) 0.035(15) Uiso 1 1 d . . . . .
H42 H 0.377(4) -0.045(5) 0.182(2) 0.07(2) Uiso 1 1 d . . . . .
H41 H 0.329(5) 0.055(6) 0.228(3) 0.09(2) Uiso 1 1 d . . . . .
C5 C 0.2637(4) 0.1839(4) 0.0926(2) 0.0454(14) Uani 1 1 d . . . . .
C6 C 0.3446(5) 0.2878(6) 0.0348(3) 0.081(2) Uani 1 1 d . . . . .
H6A H 0.3982 0.2499 0.0308 0.097 Uiso 1 1 calc R U . . .
H6B H 0.3500 0.3321 0.0664 0.097 Uiso 1 1 calc R U . . .
C7 C 0.3277(4) 0.3488(6) -0.0150(2) 0.0618(18) Uani 1 1 d . . . . .
C8 C 0.2771(5) 0.4339(7) -0.0134(3) 0.080(2) Uani 1 1 d . . . . .
H8 H 0.249(4) 0.458(5) 0.023(2) 0.074(19) Uiso 1 1 d . . . . .
C9 C 0.2628(5) 0.4921(6) -0.0631(3) 0.0660(19) Uani 1 1 d . . . . .
H9 H 0.220(5) 0.539(5) -0.048(3) 0.08(2) Uiso 1 1 d . . . . .
C10 C 0.2991(5) 0.4632(5) -0.1047(4) 0.071(2) Uani 1 1 d . . . . .
H10A H 0.2910 0.5016 -0.1363 0.085 Uiso 1 1 calc R U . . .
C11 C 0.3494(4) 0.3810(6) -0.1085(3) 0.0672(19) Uani 1 1 d . . . . .
H11A H 0.3746 0.3626 -0.1421 0.081 Uiso 1 1 d R U . . .
C12 C 0.3642(4) 0.3229(6) -0.0624(3) 0.0619(18) Uani 1 1 d . . . . .
H12 H 0.398(5) 0.248(6) -0.071(3) 0.11(3) Uiso 1 1 d . . . . .
C13 C 0.0859(3) 0.0103(4) 0.12960(17) 0.0282(11) Uani 1 1 d . . . . .
C14 C 0.0474(3) 0.0114(3) 0.07579(16) 0.0266(11) Uani 1 1 d . . . . .
C15 C -0.0356(3) -0.1338(3) 0.09884(16) 0.0247(10) Uani 1 1 d . . . . .
C16 C -0.0973(3) -0.2031(4) 0.08236(19) 0.0320(12) Uani 1 1 d . . . . .
H16 H -0.111(3) -0.196(3) 0.0445(17) 0.020(11) Uiso 1 1 d . . . . .
C17 C -0.1252(4) -0.2727(4) 0.1176(2) 0.0400(13) Uani 1 1 d . . . . .
H17 H -0.169(3) -0.310(3) 0.1046(17) 0.027(13) Uiso 1 1 d . . . . .
C18 C -0.0962(4) -0.2731(4) 0.1702(2) 0.0416(14) Uani 1 1 d . . . . .
H18 H -0.119(4) -0.320(4) 0.198(2) 0.056(16) Uiso 1 1 d . . . . .
C19 C -0.0347(3) -0.2070(4) 0.1858(2) 0.0343(13) Uani 1 1 d . . . . .
H19 H -0.016(3) -0.207(3) 0.2163(16) 0.014(11) Uiso 1 1 d . . . . .
C20 C -0.0021(3) -0.1351(3) 0.15069(15) 0.0235(10) Uani 1 1 d . . . . .
C21 C 0.0616(3) -0.0628(4) 0.16541(16) 0.0274(11) Uani 1 1 d . . . . .
C22 C 0.0964(3) -0.0756(4) 0.22046(17) 0.0297(11) Uani 1 1 d . . . . .
C23 C 0.1586(4) -0.1474(4) 0.2293(2) 0.0445(15) Uani 1 1 d . . . . .
H23 H 0.187(3) -0.181(4) 0.2011(18) 0.036(13) Uiso 1 1 d . . . . .
C24 C 0.1842(4) -0.1703(5) 0.2810(2) 0.0546(17) Uani 1 1 d . . . . .
H24 H 0.232(4) -0.227(4) 0.285(2) 0.065(18) Uiso 1 1 d . . . . .
C25 C 0.1474(5) -0.1239(5) 0.3237(2) 0.0584(19) Uani 1 1 d . . . . .
H25 H 0.159(4) -0.155(5) 0.353(3) 0.09(2) Uiso 1 1 d . . . . .
C26 C 0.0868(4) -0.0534(5) 0.3160(2) 0.0484(16) Uani 1 1 d . . . . .
H26 H 0.067(3) -0.030(4) 0.346(2) 0.038(14) Uiso 1 1 d . . . . .
C27 C 0.0595(4) -0.0295(4) 0.26448(18) 0.0352(13) Uani 1 1 d . . . . .
H27 H 0.021(3) 0.015(4) 0.2604(18) 0.031(15) Uiso 1 1 d . . . . .
H2 H -0.023(3) -0.061(4) 0.033(2) 0.041(15) Uiso 1 1 d . . . . .

loop_
_atom_site_aniso_label
_atom_site_aniso_U_11
_atom_site_aniso_U_22
_atom_site_aniso_U_33
_atom_site_aniso_U_23
_atom_site_aniso_U_13
_atom_site_aniso_U_12
F1 0.068(2) 0.0336(19) 0.066(2) -0.0173(15) -0.0071(16) -0.0099(17)
F2 0.055(2) 0.0469(19) 0.0448(17) -0.0140(14) 0.0102(15) 0.0056(16)
F3 0.065(2) 0.0376(19) 0.0581(19) 0.0030(14) -0.0146(16) 0.0023(17)
O1 0.036(2) 0.050(3) 0.070(2) -0.019(2) -0.0090(19) 0.000(2)
O2 0.050(3) 0.048(2) 0.043(2) -0.0113(18) -0.0116(17) -0.009(2)
O3 0.045(2) 0.076(3) 0.047(2) -0.016(2) -0.0051(18) -0.029(2)
O4 0.067(3) 0.094(4) 0.041(2) 0.002(2) 0.0021(19) -0.053(3)
O5 0.050(2) 0.039(2) 0.0260(17) 0.0045(15) -0.0038(15) -0.0241(18)
N1 0.042(3) 0.045(3) 0.028(2) -0.0123(18) -0.0005(18) -0.026(2)
N2 0.030(2) 0.025(2) 0.020(2) 0.0008(17) -0.0033(17) -0.0035(19)
C1 0.049(3) 0.032(3) 0.031(3) -0.004(2) -0.005(2) -0.006(3)
C2 0.034(3) 0.033(3) 0.028(2) -0.011(2) 0.000(2) -0.006(2)
C3 0.027(3) 0.040(3) 0.046(3) -0.008(3) -0.004(2) -0.008(3)
C4 0.057(5) 0.078(6) 0.099(6) -0.025(5) -0.025(5) 0.020(5)
C5 0.045(3) 0.054(4) 0.037(3) -0.015(3) 0.002(3) -0.019(3)
C6 0.067(5) 0.109(6) 0.067(4) 0.014(4) -0.004(3) -0.055(5)
C7 0.052(4) 0.075(5) 0.058(4) -0.002(3) -0.001(3) -0.025(4)
C8 0.064(5) 0.089(6) 0.086(5) -0.032(5) 0.022(4) -0.017(5)
C9 0.047(4) 0.052(5) 0.099(6) -0.016(4) 0.012(4) -0.010(4)
C10 0.050(4) 0.047(4) 0.115(6) 0.016(4) -0.013(4) -0.012(4)
C11 0.052(4) 0.080(5) 0.070(4) 0.008(4) -0.003(3) -0.020(4)
C12 0.060(4) 0.064(5) 0.062(4) 0.007(3) 0.013(3) -0.016(4)
C13 0.027(3) 0.032(3) 0.026(2) -0.008(2) -0.0015(19) -0.003(2)
C14 0.029(3) 0.024(3) 0.027(2) -0.005(2) 0.001(2) -0.006(2)
C15 0.026(3) 0.021(3) 0.028(2) -0.0014(19) 0.004(2) -0.001(2)
C16 0.035(3) 0.032(3) 0.028(3) 0.003(2) -0.003(2) -0.006(2)
C17 0.038(3) 0.034(3) 0.048(3) 0.005(2) -0.002(3) -0.013(3)
C18 0.050(4) 0.033(3) 0.041(3) 0.010(2) 0.004(3) -0.010(3)
C19 0.042(3) 0.037(3) 0.024(3) 0.004(2) -0.004(2) -0.003(3)
C20 0.028(3) 0.023(3) 0.020(2) 0.0035(18) 0.0014(18) 0.003(2)
C21 0.029(3) 0.030(3) 0.024(2) -0.006(2) 0.0025(19) 0.007(2)
C22 0.030(3) 0.029(3) 0.030(2) -0.003(2) -0.004(2) -0.004(2)
C23 0.046(4) 0.046(4) 0.041(3) -0.011(3) -0.008(3) 0.011(3)
C24 0.068(4) 0.052(4) 0.044(3) -0.002(3) -0.026(3) 0.016(4)
C25 0.080(5) 0.058(4) 0.038(3) 0.007(3) -0.020(3) -0.001(4)
C26 0.068(4) 0.059(4) 0.018(3) -0.010(3) 0.003(3) -0.004(3)
C27 0.038(3) 0.039(3) 0.029(3) -0.001(2) 0.007(2) 0.002(3)

loop_
_atom_type_symbol
_atom_type_description
_atom_type_scat_dispersion_real
_atom_type_scat_dispersion_imag
_atom_type_scat_source
C C 0.0033 0.0016 'International Tables Vol C Tables 4.2.6.8 and 6.1.1.4'
H H 0.0000 0.0000 'International Tables Vol C Tables 4.2.6.8 and 6.1.1.4'
N N 0.0061 0.0033 'International Tables Vol C Tables 4.2.6.8 and 6.1.1.4'
O O 0.0106 0.0060 'International Tables Vol C Tables 4.2.6.8 and 6.1.1.4'
F F 0.0171 0.0103 'International Tables Vol C Tables 4.2.6.8 and 6.1.1.4'

loop_
_geom_angle_atom_site_label_1
_geom_angle_atom_site_label_2
_geom_angle_atom_site_label_3
_geom_angle
_geom_angle_site_symmetry_1
_geom_angle_site_symmetry_3
_geom_angle_publ_flag
C3 O1 C4 113.0(5) . . ?
C5 O4 C6 114.9(4) . . ?
C5 N1 C2 125.8(4) . . ?
C14 N2 C15 125.9(4) . . ?
F2 C1 F3 106.2(4) . . ?
F2 C1 F1 107.5(4) . . ?
F3 C1 F1 106.5(4) . . ?
F2 C1 C2 112.8(4) . . ?
F3 C1 C2 110.8(4) . . ?
F1 C1 C2 112.7(4) . . ?
N1 C2 C1 107.2(4) . . ?
N1 C2 C13 110.4(3) . . ?
C1 C2 C13 108.2(4) . . ?
N1 C2 C3 108.1(4) . . ?
C1 C2 C3 108.2(4) . . ?
C13 C2 C3 114.5(4) . . ?
O2 C3 O1 126.9(5) . . ?
O2 C3 C2 123.5(5) . . ?
O1 C3 C2 109.7(4) . . ?
O3 C5 N1 125.8(5) . . ?
O3 C5 O4 125.7(5) . . ?
N1 C5 O4 108.4(4) . . ?
O4 C6 C7 107.8(5) . . ?
C12 C7 C8 118.4(7) . . ?
C12 C7 C6 120.2(7) . . ?
C8 C7 C6 121.4(7) . . ?
C7 C8 C9 119.7(7) . . ?
C10 C9 C8 117.6(8) . . ?
C9 C10 C11 125.1(8) . . ?
C10 C11 C12 119.3(7) . . ?
C7 C12 C11 119.9(7) . . ?
C21 C13 C14 118.9(4) . . ?
C21 C13 C2 124.7(4) . . ?
C14 C13 C2 116.3(4) . . ?
O5 C14 N2 117.5(4) . . ?
O5 C14 C13 125.7(4) . . ?
N2 C14 C13 116.8(4) . . ?
N2 C15 C20 118.3(4) . . ?
N2 C15 C16 120.1(4) . . ?
C20 C15 C16 121.6(4) . . ?
C17 C16 C15 119.3(4) . . ?
C16 C17 C18 120.6(5) . . ?
C19 C18 C17 119.9(5) . . ?
C18 C19 C20 121.9(5) . . ?
C15 C20 C19 116.7(4) . . ?
C15 C20 C21 119.3(4) . . ?
C19 C20 C21 124.0(4) . . ?
C13 C21 C20 120.4(4) . . ?
C13 C21 C22 125.3(4) . . ?
C20 C21 C22 114.3(4) . . ?
C27 C22 C23 118.6(5) . . ?
C27 C22 C21 121.7(5) . . ?
C23 C22 C21 119.0(4) . . ?
C24 C23 C22 120.3(5) . . ?
C25 C24 C23 120.2(6) . . ?
C26 C25 C24 120.4(6) . . ?
C25 C26 C27 120.5(6) . . ?
C22 C27 C26 119.9(6) . . ?

loop_
_geom_bond_atom_site_label_1
_geom_bond_atom_site_label_2
_geom_bond_distance
_geom_bond_site_symmetry_2
_geom_bond_publ_flag
F1 C1 1.334(6) . ?
F2 C1 1.331(6) . ?
F3 C1 1.334(6) . ?
O1 C3 1.307(6) . ?
O1 C4 1.435(8) . ?
O2 C3 1.200(6) . ?
O3 C5 1.211(6) . ?
O4 C5 1.355(6) . ?
O4 C6 1.461(7) . ?
O5 C14 1.248(5) . ?
N1 C5 1.343(6) . ?
N1 C2 1.464(6) . ?
N2 C14 1.350(6) . ?
N2 C15 1.363(6) . ?
C1 C2 1.541(7) . ?
C2 C13 1.544(7) . ?
C2 C3 1.550(7) . ?
C6 C7 1.513(9) . ?
C7 C12 1.360(9) . ?
C7 C8 1.393(10) . ?
C8 C9 1.483(11) . ?
C9 C10 1.246(10) . ?
C10 C11 1.362(10) . ?
C11 C12 1.408(9) . ?
C13 C21 1.381(6) . ?
C13 C14 1.472(6) . ?
C15 C20 1.397(6) . ?
C15 C16 1.405(6) . ?
C16 C17 1.357(7) . ?
C17 C18 1.389(7) . ?
C18 C19 1.369(7) . ?
C19 C20 1.401(6) . ?
C20 C21 1.442(6) . ?
C21 C22 1.489(6) . ?
C22 C27 1.388(7) . ?
C22 C23 1.391(7) . ?
C23 C24 1.387(7) . ?
C24 C25 1.363(9) . ?
C25 C26 1.357(9) . ?
C26 C27 1.392(7) . ?
